data_7717819
loop_
_publ_author_name
'Ramakant, Girbide Amitkumar'
'Muduli, Gopendra'
'Rai, Rakesh Kumar'
'Prabusankar, Ganesan'

_publ_section_title
;
 Probing the Nature of Intramolecular
 (sp3)C-H&#x00B7;&#x00B7;&#x00B7;&#x00B7;Cu(I) Interactions in Organo
 Thione Copper(I) Cages
;
_journal_name_full 'Dalton Transactions'
_journal_paper_doi 10.1039/D4DT03294B
_journal_year 2025
_chemical_formula_moiety 'C37 H34 Br2 Cu2 N6 S1.978'
_chemical_formula_sum 'C37 H34 Br2 Cu2 N6 S1.98'
_chemical_formula_weight 913.01
_space_group_crystal_system triclinic
_space_group_IT_number 2
_space_group_name_Hall '-P 1'
_space_group_name_H-M_alt 'P -1'
_atom_sites_solution_hydrogens geom
_atom_sites_solution_primary iterative
_audit_creation_date 2024-08-23
_audit_creation_method
;
Olex2 1.5
(compiled 2024.02.16 svn.r378c4104 for OlexSys, GUI svn.r6928)
;
_audit_update_record
;
2024-09-13 deposited with the CCDC.	2025-01-15 downloaded from the CCDC.
;
_cell_angle_alpha 73.897(2)
_cell_angle_beta 77.002(2)
_cell_angle_gamma 89.100(2)
_cell_formula_units_Z 2
_cell_length_a 10.3032(7)
_cell_length_b 14.4037(10)
_cell_length_c 15.4154(10)
_cell_measurement_reflns_used 9424
_cell_measurement_temperature 297.00
_cell_measurement_theta_max 25.924
_cell_measurement_theta_min 2.450
_cell_volume 2139.0(3)
_computing_cell_refinement 'SAINT V8.40B (?, 2016)'
_computing_data_reduction 'SAINT V8.40B (?, 2016)'
_computing_molecular_graphics 'Olex2 1.5 (Dolomanov et al., 2009)'
_computing_publication_material 'Olex2 1.5 (Dolomanov et al., 2009)'
_computing_structure_refinement 'XL  (Sheldrick, 2008)'
_computing_structure_solution 'olex2.solve 1.5 (Bourhis et al., 2015)'
_diffrn_ambient_temperature 297.00
_diffrn_measured_fraction_theta_full 1.000
_diffrn_measured_fraction_theta_max 0.996
_diffrn_measurement_device_type 'Bruker APEX-II CCD'
_diffrn_measurement_method '\f and \w scans'
_diffrn_radiation_type MoK\a
_diffrn_radiation_wavelength 0.71073
_diffrn_reflns_av_R_equivalents 0.1104
_diffrn_reflns_av_unetI/netI 0.0800
_diffrn_reflns_Laue_measured_fraction_full 1.000
_diffrn_reflns_Laue_measured_fraction_max 0.996
_diffrn_reflns_limit_h_max 13
_diffrn_reflns_limit_h_min -13
_diffrn_reflns_limit_k_max 18
_diffrn_reflns_limit_k_min -18
_diffrn_reflns_limit_l_max 19
_diffrn_reflns_limit_l_min -19
_diffrn_reflns_number 52970
_diffrn_reflns_point_group_measured_fraction_full 1.000
_diffrn_reflns_point_group_measured_fraction_max 0.996
_diffrn_reflns_theta_full 25.242
_diffrn_reflns_theta_max 27.196
_diffrn_reflns_theta_min 1.731
_diffrn_source_current 1.4
_diffrn_source_power 0.07
_diffrn_source_voltage 50.0
_diffrn_standards_number 0
_exptl_absorpt_coefficient_mu 2.990
_exptl_absorpt_correction_T_max 0.7455
_exptl_absorpt_correction_T_min 0.4145
_exptl_absorpt_correction_type multi-scan
_exptl_absorpt_process_details
;
SADABS-2016/2 (Bruker,2016/2) was used for absorption correction.
wR2(int) was 0.1885 before and 0.1007 after correction.
The Ratio of minimum to maximum transmission is 0.5560.
The \l/2 correction factor is Not present.
;
_exptl_crystal_colour 'metallic whiteish yellow'
_exptl_crystal_colour_lustre metallic
_exptl_crystal_colour_modifier whiteish
_exptl_crystal_colour_primary yellow
_exptl_crystal_density_diffrn 1.418
_exptl_crystal_description plate
_exptl_crystal_F_000 915
_exptl_crystal_size_max 0.24
_exptl_crystal_size_mid 0.19
_exptl_crystal_size_min 0.17
_refine_diff_density_max 0.627
_refine_diff_density_min -0.879
_refine_diff_density_rms 0.082
_refine_ls_extinction_method none
_refine_ls_goodness_of_fit_ref 1.021
_refine_ls_hydrogen_treatment constr
_refine_ls_matrix_type full
_refine_ls_number_parameters 445
_refine_ls_number_reflns 9496
_refine_ls_number_restraints 0
_refine_ls_restrained_S_all 1.021
_refine_ls_R_factor_all 0.0774
_refine_ls_R_factor_gt 0.0448
_refine_ls_shift/su_max 0.001
_refine_ls_shift/su_mean 0.000
_refine_ls_structure_factor_coef Fsqd
_refine_ls_weighting_details 'w=1/[\s^2^(Fo^2^)+(0.0479P)^2^] where P=(Fo^2^+2Fc^2^)/3'
_refine_ls_weighting_scheme calc
_refine_ls_wR_factor_gt 0.1099
_refine_ls_wR_factor_ref 0.1232
_reflns_Friedel_coverage 0.000
_reflns_number_gt 6244
_reflns_number_total 9496
_reflns_threshold_expression 'I > 2\s(I)'
_cod_data_source_file d4dt03294b2.cif
_cod_data_source_block 1
_cod_database_code 7717819
_shelx_shelxl_version_number 2019/1
_shelx_space_group_comment
;
The symmetry employed for this shelxl refinement is uniquely defined
by the following loop, which should always be used as a source of
symmetry information in preference to the above space-group names.
They are only intended as comments.
;
_shelx_estimated_absorpt_t_max 0.630
_shelx_estimated_absorpt_t_min 0.534
_olex2_refinement_description
;
1. Fixed Uiso
 At 1.2 times of:
  All C(H) groups, All C(H,H) groups
 At 1.5 times of:
  All C(H,H,H) groups
2. Others
 Fixed Sof: S2(0.989) S1(0.989)
3.a Secondary CH2 refined with riding coordinates:
 C31(H31A,H31B), C6(H6A,H6B), C23(H23A,H23B), C14(H14A,H14B)
3.b Aromatic/amide H refined with riding coordinates:
 C17(H17), C29(H29), C26(H26), C33(H33), C36(H36), C27(H27), C35(H35),
 C13(H13), C28(H28), C3(H3), C34(H34), C10(H10), C12(H12), C7(H7), C4(H4),
 C11(H11), C5(H5)
3.c Idealised Me refined as rotating group:
 C37(H37A,H37B,H37C), C22(H22A,H22B,H22C), C21(H21A,H21B,H21C)
;
_smtbx_masks_void_probe_radius 1.2
_smtbx_masks_void_truncation_radius 1.2
_olex2_submission_special_instructions 'No special instructions were received'

loop_
_space_group_symop_operation_xyz
'x, y, z'
'-x, -y, -z'

loop_
_atom_site_label
_atom_site_type_symbol
_atom_site_fract_x
_atom_site_fract_y
_atom_site_fract_z
_atom_site_U_iso_or_equiv
_atom_site_adp_type
_atom_site_occupancy
_atom_site_site_symmetry_order
_atom_site_calc_flag
_atom_site_refinement_flags_posn
_atom_site_refinement_flags_adp
_atom_site_refinement_flags_occupancy
_atom_site_disorder_assembly
_atom_site_disorder_group
Br4 Br 0.52563(4) 0.39492(3) 0.29885(3) 0.04814(12) Uani 1 1 d . . . . .
Br3 Br 0.79017(4) 0.46955(3) 0.78634(3) 0.04818(12) Uani 1 1 d . . . . .
Cu2 Cu 0.27430(5) 0.39178(4) 0.33359(3) 0.05267(15) Uani 1 1 d . . . . .
Cu1 Cu 0.56482(5) 0.43614(4) 0.77417(3) 0.05374(15) Uani 1 1 d . . . . .
S2 S 0.20759(11) 0.23998(7) 0.33477(6) 0.0441(2) Uani 0.989 1 d . . P . .
S1 S 0.53908(10) 0.32807(7) 0.69428(7) 0.0467(3) Uani 0.989 1 d . . P . .
N3 N 0.1337(3) 0.0968(2) 0.49592(18) 0.0314(6) Uani 1 1 d . . . . .
N2 N 0.3724(3) 0.1686(2) 0.74742(18) 0.0345(7) Uani 1 1 d . . . . .
N4 N 0.0232(3) 0.2275(2) 0.49617(19) 0.0352(7) Uani 1 1 d . . . . .
N1 N 0.2834(3) 0.2869(2) 0.80012(19) 0.0371(7) Uani 1 1 d . . . . .
N5 N 0.4399(3) 0.3957(2) 0.9038(2) 0.0408(7) Uani 1 1 d . . . . .
N6 N 0.2045(3) 0.4119(2) 0.46268(19) 0.0410(7) Uani 1 1 d . . . . .
C19 C 0.3188(3) 0.0046(2) 0.5526(2) 0.0288(7) Uani 1 1 d . . . . .
C31 C 0.2480(3) 0.0369(3) 0.4736(2) 0.0348(8) Uani 1 1 d . . . . .
H31A H 0.310890 0.073959 0.418334 0.042 Uiso 1 1 calc R U . . .
H31B H 0.216266 -0.019638 0.460498 0.042 Uiso 1 1 calc R U . . .
C20 C 0.3691(3) 0.0728(2) 0.5889(2) 0.0310(7) Uani 1 1 d . . . . .
C25 C -0.0303(3) 0.1588(3) 0.5807(2) 0.0351(8) Uani 1 1 d . . . . .
C1 C 0.3968(3) 0.2608(2) 0.7490(2) 0.0329(8) Uani 1 1 d . . . . .
C30 C 0.0383(3) 0.0752(2) 0.5797(2) 0.0325(8) Uani 1 1 d . . . . .
C18 C 0.3367(3) -0.0937(2) 0.5881(2) 0.0326(8) Uani 1 1 d . . . . .
C24 C 0.1212(3) 0.1888(2) 0.4443(2) 0.0320(7) Uani 1 1 d . . . . .
C32 C 0.0794(4) 0.3844(2) 0.5137(2) 0.0373(8) Uani 1 1 d . . . . .
C17 C 0.4031(3) -0.1228(2) 0.6592(2) 0.0358(8) Uani 1 1 d . . . . .
H17 H 0.419132 -0.187936 0.680580 0.043 Uiso 1 1 calc R U . . .
C2 C 0.2442(3) 0.1346(3) 0.7996(2) 0.0386(8) Uani 1 1 d . . . . .
C15 C 0.4295(3) 0.0403(2) 0.6640(2) 0.0328(8) Uani 1 1 d . . . . .
C9 C 0.3125(4) 0.3699(3) 0.9151(2) 0.0392(9) Uani 1 1 d . . . . .
C16 C 0.4466(3) -0.0579(3) 0.6998(2) 0.0356(8) Uani 1 1 d . . . . .
C6 C 0.2655(4) 0.3768(3) 0.8276(2) 0.0395(8) Uani 1 1 d . . . . .
H6A H 0.171846 0.391063 0.837438 0.047 Uiso 1 1 calc R U . . .
H6B H 0.314921 0.429665 0.777729 0.047 Uiso 1 1 calc R U . . .
C8 C 0.1875(4) 0.2104(3) 0.8319(2) 0.0416(9) Uani 1 1 d . . . . .
C37 C 0.3576(4) 0.1798(2) 0.5475(2) 0.0397(8) Uani 1 1 d . . . . .
H37A H 0.366142 0.193197 0.481860 0.060 Uiso 1 1 calc R U . . .
H37B H 0.427038 0.215189 0.558971 0.060 Uiso 1 1 calc R U . . .
H37C H 0.272311 0.198914 0.575417 0.060 Uiso 1 1 calc R U . . .
C29 C 0.0040(3) -0.0103(3) 0.6500(2) 0.0399(9) Uani 1 1 d . . . . .
H29 H 0.050016 -0.066117 0.648680 0.048 Uiso 1 1 calc R U . . .
C26 C -0.1356(4) 0.1606(3) 0.6550(3) 0.0479(10) Uani 1 1 d . . . . .
H26 H -0.181124 0.216495 0.657085 0.057 Uiso 1 1 calc R U . . .
C23 C -0.0071(4) 0.3302(3) 0.4748(3) 0.0410(9) Uani 1 1 d . . . . .
H23A H -0.100382 0.336533 0.501399 0.049 Uiso 1 1 calc R U . . .
H23B H 0.008847 0.357772 0.408071 0.049 Uiso 1 1 calc R U . . .
C22 C 0.2875(4) -0.1710(3) 0.5528(3) 0.0457(9) Uani 1 1 d . . . . .
H22A H 0.191928 -0.177951 0.571719 0.069 Uiso 1 1 calc R U . . .
H22B H 0.324772 -0.231299 0.577848 0.069 Uiso 1 1 calc R U . . .
H22C H 0.314284 -0.152991 0.486290 0.069 Uiso 1 1 calc R U . . .
C33 C 0.0336(4) 0.4028(3) 0.5985(3) 0.0486(10) Uani 1 1 d . . . . .
H33 H -0.053123 0.384063 0.632491 0.058 Uiso 1 1 calc R U . . .
C36 C 0.2845(4) 0.4560(3) 0.4970(3) 0.0506(10) Uani 1 1 d . . . . .
H36 H 0.371147 0.474344 0.462578 0.061 Uiso 1 1 calc R U . . .
C14 C 0.4775(4) 0.1121(3) 0.7065(3) 0.0425(9) Uani 1 1 d . . . . .
H14A H 0.521503 0.077365 0.754488 0.051 Uiso 1 1 calc R U . . .
H14B H 0.543550 0.156820 0.659101 0.051 Uiso 1 1 calc R U . . .
C27 C -0.1685(4) 0.0768(3) 0.7240(3) 0.0531(11) Uani 1 1 d . . . . .
H27 H -0.237984 0.075902 0.774611 0.064 Uiso 1 1 calc R U . . .
C35 C 0.2451(5) 0.4761(3) 0.5817(3) 0.0551(11) Uani 1 1 d . . . . .
H35 H 0.303844 0.506905 0.603839 0.066 Uiso 1 1 calc R U . . .
C13 C 0.4845(4) 0.3909(3) 0.9800(3) 0.0519(10) Uani 1 1 d . . . . .
H13 H 0.573680 0.407914 0.973118 0.062 Uiso 1 1 calc R U . . .
C28 C -0.1022(4) -0.0083(3) 0.7223(3) 0.0473(10) Uani 1 1 d . . . . .
H28 H -0.129919 -0.064353 0.770443 0.057 Uiso 1 1 calc R U . . .
C3 C 0.1756(4) 0.0465(3) 0.8209(3) 0.0523(10) Uani 1 1 d . . . . .
H3 H 0.213056 -0.004661 0.799833 0.063 Uiso 1 1 calc R U . . .
C34 C 0.1187(5) 0.4495(3) 0.6314(3) 0.0553(11) Uani 1 1 d . . . . .
H34 H 0.089348 0.462840 0.688117 0.066 Uiso 1 1 calc R U . . .
C10 C 0.2268(4) 0.3396(3) 1.0022(3) 0.0545(11) Uani 1 1 d . . . . .
H10 H 0.138148 0.321636 1.008390 0.065 Uiso 1 1 calc R U . . .
C12 C 0.4036(5) 0.3619(3) 1.0687(3) 0.0591(12) Uani 1 1 d . . . . .
H12 H 0.437807 0.359928 1.120095 0.071 Uiso 1 1 calc R U . . .
C21 C 0.5087(4) -0.0977(3) 0.7814(3) 0.0547(11) Uani 1 1 d . . . . .
H21A H 0.518537 -0.165936 0.790760 0.082 Uiso 1 1 calc R U . . .
H21B H 0.452337 -0.086709 0.836027 0.082 Uiso 1 1 calc R U . . .
H21C H 0.594637 -0.065872 0.769528 0.082 Uiso 1 1 calc R U . . .
C7 C 0.0584(4) 0.2022(4) 0.8857(3) 0.0604(12) Uani 1 1 d . . . . .
H7 H 0.020159 0.253295 0.906479 0.073 Uiso 1 1 calc R U . . .
C4 C 0.0468(5) 0.0393(4) 0.8760(3) 0.0675(13) Uani 1 1 d . . . . .
H4 H -0.002735 -0.018995 0.892791 0.081 Uiso 1 1 calc R U . . .
C11 C 0.2750(5) 0.3367(4) 1.0791(3) 0.0670(13) Uani 1 1 d . . . . .
H11 H 0.218748 0.317285 1.137954 0.080 Uiso 1 1 calc R U . . .
C5 C -0.0100(5) 0.1149(4) 0.9066(3) 0.0714(14) Uani 1 1 d . . . . .
H5 H -0.096998 0.106632 0.942280 0.086 Uiso 1 1 calc R U . . .

loop_
_atom_site_aniso_label
_atom_site_aniso_U_11
_atom_site_aniso_U_22
_atom_site_aniso_U_33
_atom_site_aniso_U_23
_atom_site_aniso_U_13
_atom_site_aniso_U_12
Br4 0.0476(2) 0.0340(2) 0.0607(3) -0.01341(18) -0.00804(18) 0.00394(17)
Br3 0.0449(2) 0.0528(3) 0.0448(2) -0.01101(18) -0.00963(17) 0.00178(18)
Cu2 0.0677(3) 0.0493(3) 0.0388(3) -0.0151(2) -0.0036(2) -0.0075(3)
Cu1 0.0573(3) 0.0578(3) 0.0439(3) -0.0176(2) -0.0016(2) -0.0154(3)
S2 0.0638(6) 0.0373(5) 0.0301(4) -0.0094(4) -0.0087(4) -0.0021(5)
S1 0.0459(6) 0.0403(6) 0.0536(6) -0.0254(5) 0.0050(4) -0.0075(4)
N3 0.0307(15) 0.0318(16) 0.0335(14) -0.0115(12) -0.0083(12) 0.0013(12)
N2 0.0363(16) 0.0359(17) 0.0348(15) -0.0179(13) -0.0055(12) -0.0008(13)
N4 0.0338(16) 0.0321(16) 0.0425(16) -0.0120(13) -0.0128(13) 0.0062(13)
N1 0.0423(17) 0.0359(17) 0.0357(15) -0.0183(13) -0.0038(13) 0.0029(13)
N5 0.0489(19) 0.0376(18) 0.0373(16) -0.0151(14) -0.0070(14) -0.0007(14)
N6 0.0514(19) 0.0401(18) 0.0334(15) -0.0123(14) -0.0108(14) 0.0012(15)
C19 0.0266(17) 0.0307(18) 0.0306(16) -0.0144(14) -0.0026(13) 0.0021(14)
C31 0.0383(19) 0.0333(19) 0.0382(18) -0.0176(15) -0.0107(15) 0.0053(15)
C20 0.0307(18) 0.0260(18) 0.0376(18) -0.0156(15) -0.0026(14) -0.0002(14)
C25 0.0298(18) 0.039(2) 0.0419(19) -0.0175(16) -0.0107(15) -0.0006(15)
C1 0.0388(19) 0.035(2) 0.0290(16) -0.0148(15) -0.0076(14) 0.0028(15)
C30 0.0319(18) 0.036(2) 0.0319(17) -0.0095(15) -0.0115(14) -0.0028(15)
C18 0.0319(18) 0.0319(19) 0.0372(18) -0.0178(15) -0.0045(14) 0.0033(15)
C24 0.0322(18) 0.0325(19) 0.0343(17) -0.0121(15) -0.0105(14) 0.0018(15)
C32 0.049(2) 0.0272(19) 0.0381(19) -0.0105(15) -0.0148(17) 0.0122(16)
C17 0.039(2) 0.0246(18) 0.0414(19) -0.0095(15) -0.0044(16) 0.0037(15)
C2 0.037(2) 0.046(2) 0.0325(18) -0.0124(16) -0.0059(15) -0.0040(17)
C15 0.0339(18) 0.0327(19) 0.0381(18) -0.0188(15) -0.0104(15) 0.0053(15)
C9 0.048(2) 0.033(2) 0.0383(19) -0.0177(16) -0.0024(16) 0.0051(17)
C16 0.0357(19) 0.035(2) 0.0376(18) -0.0131(16) -0.0085(15) 0.0052(15)
C6 0.044(2) 0.037(2) 0.0393(19) -0.0176(16) -0.0058(16) 0.0094(17)
C8 0.043(2) 0.047(2) 0.040(2) -0.0195(18) -0.0099(16) -0.0021(18)
C37 0.047(2) 0.0274(19) 0.049(2) -0.0121(16) -0.0190(17) -0.0025(16)
C29 0.035(2) 0.042(2) 0.043(2) -0.0110(17) -0.0105(16) -0.0003(16)
C26 0.037(2) 0.057(3) 0.055(2) -0.025(2) -0.0095(18) 0.0076(19)
C23 0.045(2) 0.034(2) 0.046(2) -0.0107(17) -0.0144(17) 0.0117(17)
C22 0.047(2) 0.039(2) 0.060(2) -0.0247(19) -0.0174(19) 0.0010(17)
C33 0.058(3) 0.044(2) 0.044(2) -0.0169(18) -0.0067(18) 0.015(2)
C36 0.056(3) 0.049(2) 0.048(2) -0.0159(19) -0.0119(19) -0.001(2)
C14 0.039(2) 0.043(2) 0.056(2) -0.0257(19) -0.0196(18) 0.0108(17)
C27 0.038(2) 0.073(3) 0.044(2) -0.019(2) 0.0022(18) -0.006(2)
C35 0.073(3) 0.058(3) 0.047(2) -0.027(2) -0.026(2) 0.006(2)
C13 0.060(3) 0.054(3) 0.046(2) -0.020(2) -0.013(2) 0.000(2)
C28 0.038(2) 0.053(3) 0.043(2) -0.0016(19) -0.0075(17) -0.0086(19)
C3 0.059(3) 0.048(2) 0.051(2) -0.0182(19) -0.008(2) -0.012(2)
C34 0.071(3) 0.062(3) 0.043(2) -0.031(2) -0.015(2) 0.018(2)
C10 0.052(3) 0.069(3) 0.043(2) -0.023(2) -0.0017(19) 0.003(2)
C12 0.079(3) 0.067(3) 0.037(2) -0.019(2) -0.020(2) 0.011(3)
C21 0.071(3) 0.047(3) 0.054(2) -0.013(2) -0.031(2) 0.015(2)
C7 0.046(2) 0.072(3) 0.067(3) -0.036(2) 0.001(2) -0.003(2)
C4 0.064(3) 0.073(3) 0.064(3) -0.026(3) -0.002(2) -0.029(3)
C11 0.075(3) 0.089(4) 0.038(2) -0.027(2) -0.001(2) 0.004(3)
C5 0.050(3) 0.098(4) 0.069(3) -0.042(3) 0.007(2) -0.019(3)

loop_
_atom_type_symbol
_atom_type_description
_atom_type_scat_dispersion_real
_atom_type_scat_dispersion_imag
_atom_type_scat_source
C C 0.0033 0.0016 'International Tables Vol C Tables 4.2.6.8 and 6.1.1.4'
H H 0.0000 0.0000 'International Tables Vol C Tables 4.2.6.8 and 6.1.1.4'
Br Br -0.2901 2.4595 'International Tables Vol C Tables 4.2.6.8 and 6.1.1.4'
Cu Cu 0.3201 1.2651 'International Tables Vol C Tables 4.2.6.8 and 6.1.1.4'
N N 0.0061 0.0033 'International Tables Vol C Tables 4.2.6.8 and 6.1.1.4'
S S 0.1246 0.1234 'International Tables Vol C Tables 4.2.6.8 and 6.1.1.4'

loop_
_geom_angle_atom_site_label_1
_geom_angle_atom_site_label_2
_geom_angle_atom_site_label_3
_geom_angle
_geom_angle_site_symmetry_1
_geom_angle_site_symmetry_3
_geom_angle_publ_flag
Cu2 Br4 Cu1 67.697(19) . 2_666 ?
Cu1 Br3 Cu2 70.97(2) . 2_666 ?
Br4 Cu2 Cu1 58.005(18) . 2_666 ?
Br3 Cu2 Br4 107.22(2) 2_666 . ?
Br3 Cu2 Cu1 53.297(17) 2_666 2_666 ?
S2 Cu2 Br4 105.62(4) . . ?
S2 Cu2 Br3 116.00(3) . 2_666 ?
S2 Cu2 Cu1 144.76(3) . 2_666 ?
N6 Cu2 Br4 108.84(9) . . ?
N6 Cu2 Br3 109.12(9) . 2_666 ?
N6 Cu2 Cu1 105.24(9) . 2_666 ?
N6 Cu2 S2 109.78(9) . . ?
Br4 Cu1 Cu2 54.296(18) 2_666 2_666 ?
Br3 Cu1 Br4 106.03(2) . 2_666 ?
Br3 Cu1 Cu2 55.738(18) . 2_666 ?
S1 Cu1 Br4 111.03(4) . 2_666 ?
S1 Cu1 Br3 117.27(4) . . ?
S1 Cu1 Cu2 115.14(3) . 2_666 ?
N5 Cu1 Br4 101.44(9) . 2_666 ?
N5 Cu1 Br3 109.87(9) . . ?
N5 Cu1 Cu2 134.00(9) . 2_666 ?
N5 Cu1 S1 109.98(9) . . ?
C24 S2 Cu2 105.00(12) . . ?
C1 S1 Cu1 108.51(12) . . ?
C30 N3 C31 125.0(3) . . ?
C24 N3 C31 124.0(3) . . ?
C24 N3 C30 110.0(3) . . ?
C1 N2 C2 110.2(3) . . ?
C1 N2 C14 122.2(3) . . ?
C2 N2 C14 127.1(3) . . ?
C25 N4 C23 124.2(3) . . ?
C24 N4 C25 109.9(3) . . ?
C24 N4 C23 125.1(3) . . ?
C1 N1 C6 126.7(3) . . ?
C1 N1 C8 109.8(3) . . ?
C8 N1 C6 123.2(3) . . ?
C9 N5 Cu1 120.9(2) . . ?
C9 N5 C13 117.7(3) . . ?
C13 N5 Cu1 121.4(3) . . ?
C32 N6 Cu2 123.0(2) . . ?
C36 N6 Cu2 118.9(3) . . ?
C36 N6 C32 118.1(3) . . ?
C20 C19 C31 120.9(3) . . ?
C18 C19 C31 119.2(3) . . ?
C18 C19 C20 119.9(3) . . ?
N3 C31 C19 111.9(3) . . ?
N3 C31 H31A 109.2 . . ?
N3 C31 H31B 109.2 . . ?
C19 C31 H31A 109.2 . . ?
C19 C31 H31B 109.2 . . ?
H31A C31 H31B 107.9 . . ?
C19 C20 C37 120.5(3) . . ?
C15 C20 C19 119.4(3) . . ?
C15 C20 C37 120.1(3) . . ?
C30 C25 N4 106.8(3) . . ?
C30 C25 C26 120.8(3) . . ?
C26 C25 N4 132.3(3) . . ?
N2 C1 S1 125.3(3) . . ?
N2 C1 N1 106.7(3) . . ?
N1 C1 S1 128.0(3) . . ?
C25 C30 N3 106.4(3) . . ?
C29 C30 N3 131.3(3) . . ?
C29 C30 C25 122.2(3) . . ?
C19 C18 C22 123.3(3) . . ?
C17 C18 C19 119.0(3) . . ?
C17 C18 C22 117.7(3) . . ?
N3 C24 S2 125.3(3) . . ?
N4 C24 S2 127.7(3) . . ?
N4 C24 N3 106.9(3) . . ?
N6 C32 C23 116.8(3) . . ?
N6 C32 C33 121.6(4) . . ?
C33 C32 C23 121.6(3) . . ?
C18 C17 H17 118.9 . . ?
C18 C17 C16 122.3(3) . . ?
C16 C17 H17 118.9 . . ?
C8 C2 N2 106.2(3) . . ?
C3 C2 N2 132.1(4) . . ?
C3 C2 C8 121.7(3) . . ?
C20 C15 C14 120.0(3) . . ?
C16 C15 C20 120.6(3) . . ?
C16 C15 C14 119.4(3) . . ?
N5 C9 C6 116.2(3) . . ?
N5 C9 C10 122.0(4) . . ?
C10 C9 C6 121.7(4) . . ?
C17 C16 C15 118.6(3) . . ?
C17 C16 C21 118.1(3) . . ?
C15 C16 C21 123.3(3) . . ?
N1 C6 C9 111.9(3) . . ?
N1 C6 H6A 109.2 . . ?
N1 C6 H6B 109.2 . . ?
C9 C6 H6A 109.2 . . ?
C9 C6 H6B 109.2 . . ?
H6A C6 H6B 107.9 . . ?
C2 C8 N1 107.0(3) . . ?
C7 C8 N1 131.2(4) . . ?
C7 C8 C2 121.8(4) . . ?
C20 C37 H37A 109.5 . . ?
C20 C37 H37B 109.5 . . ?
C20 C37 H37C 109.5 . . ?
H37A C37 H37B 109.5 . . ?
H37A C37 H37C 109.5 . . ?
H37B C37 H37C 109.5 . . ?
C30 C29 H29 121.8 . . ?
C28 C29 C30 116.5(3) . . ?
C28 C29 H29 121.8 . . ?
C25 C26 H26 121.6 . . ?
C27 C26 C25 116.7(4) . . ?
C27 C26 H26 121.6 . . ?
N4 C23 C32 110.1(3) . . ?
N4 C23 H23A 109.7 . . ?
N4 C23 H23B 109.7 . . ?
C32 C23 H23A 109.7 . . ?
C32 C23 H23B 109.7 . . ?
H23A C23 H23B 108.2 . . ?
C18 C22 H22A 109.5 . . ?
C18 C22 H22B 109.5 . . ?
C18 C22 H22C 109.5 . . ?
H22A C22 H22B 109.5 . . ?
H22A C22 H22C 109.5 . . ?
H22B C22 H22C 109.5 . . ?
C32 C33 H33 120.6 . . ?
C34 C33 C32 118.7(4) . . ?
C34 C33 H33 120.6 . . ?
N6 C36 H36 118.4 . . ?
N6 C36 C35 123.2(4) . . ?
C35 C36 H36 118.4 . . ?
N2 C14 C15 115.1(3) . . ?
N2 C14 H14A 108.5 . . ?
N2 C14 H14B 108.5 . . ?
C15 C14 H14A 108.5 . . ?
C15 C14 H14B 108.5 . . ?
H14A C14 H14B 107.5 . . ?
C26 C27 H27 118.6 . . ?
C26 C27 C28 122.7(4) . . ?
C28 C27 H27 118.6 . . ?
C36 C35 H35 120.9 . . ?
C34 C35 C36 118.1(4) . . ?
C34 C35 H35 120.9 . . ?
N5 C13 H13 118.5 . . ?
N5 C13 C12 123.0(4) . . ?
C12 C13 H13 118.5 . . ?
C29 C28 C27 121.0(4) . . ?
C29 C28 H28 119.5 . . ?
C27 C28 H28 119.5 . . ?
C2 C3 H3 122.2 . . ?
C2 C3 C4 115.7(4) . . ?
C4 C3 H3 122.2 . . ?
C33 C34 H34 119.9 . . ?
C35 C34 C33 120.3(4) . . ?
C35 C34 H34 119.9 . . ?
C9 C10 H10 120.5 . . ?
C11 C10 C9 119.0(4) . . ?
C11 C10 H10 120.5 . . ?
C13 C12 H12 120.6 . . ?
C11 C12 C13 118.7(4) . . ?
C11 C12 H12 120.6 . . ?
C16 C21 H21A 109.5 . . ?
C16 C21 H21B 109.5 . . ?
C16 C21 H21C 109.5 . . ?
H21A C21 H21B 109.5 . . ?
H21A C21 H21C 109.5 . . ?
H21B C21 H21C 109.5 . . ?
C8 C7 H7 121.7 . . ?
C5 C7 C8 116.7(4) . . ?
C5 C7 H7 121.7 . . ?
C3 C4 H4 118.7 . . ?
C5 C4 C3 122.6(4) . . ?
C5 C4 H4 118.7 . . ?
C10 C11 H11 120.2 . . ?
C12 C11 C10 119.6(4) . . ?
C12 C11 H11 120.2 . . ?
C7 C5 C4 121.6(4) . . ?
C7 C5 H5 119.2 . . ?
C4 C5 H5 119.2 . . ?

loop_
_geom_bond_atom_site_label_1
_geom_bond_atom_site_label_2
_geom_bond_distance
_geom_bond_site_symmetry_2
_geom_bond_publ_flag
Br4 Cu2 2.5221(7) . ?
Br4 Cu1 2.6340(7) 2_666 ?
Br3 Cu2 2.5122(6) 2_666 ?
Br3 Cu1 2.4370(7) . ?
Cu2 Cu1 2.8735(7) 2_666 ?
Cu2 S2 2.2963(11) . ?
Cu2 N6 2.057(3) . ?
Cu1 S1 2.2876(11) . ?
Cu1 N5 2.051(3) . ?
S2 C24 1.685(3) . ?
S1 C1 1.684(3) . ?
N3 C31 1.483(4) . ?
N3 C30 1.395(4) . ?
N3 C24 1.365(4) . ?
N2 C1 1.363(4) . ?
N2 C2 1.398(4) . ?
N2 C14 1.476(4) . ?
N4 C25 1.400(4) . ?
N4 C24 1.355(4) . ?
N4 C23 1.469(4) . ?
N1 C1 1.366(4) . ?
N1 C6 1.466(4) . ?
N1 C8 1.395(5) . ?
N5 C9 1.330(5) . ?
N5 C13 1.340(5) . ?
N6 C32 1.351(4) . ?
N6 C36 1.327(5) . ?
C19 C31 1.518(5) . ?
C19 C20 1.413(4) . ?
C19 C18 1.395(5) . ?
C31 H31A 0.9700 . ?
C31 H31B 0.9700 . ?
C20 C15 1.399(5) . ?
C20 C37 1.509(5) . ?
C25 C30 1.388(5) . ?
C25 C26 1.396(5) . ?
C30 C29 1.385(5) . ?
C18 C17 1.386(5) . ?
C18 C22 1.507(5) . ?
C32 C23 1.511(5) . ?
C32 C33 1.384(5) . ?
C17 H17 0.9300 . ?
C17 C16 1.388(5) . ?
C2 C8 1.390(5) . ?
C2 C3 1.383(5) . ?
C15 C16 1.393(5) . ?
C15 C14 1.511(5) . ?
C9 C6 1.511(5) . ?
C9 C10 1.388(5) . ?
C16 C21 1.507(5) . ?
C6 H6A 0.9700 . ?
C6 H6B 0.9700 . ?
C8 C7 1.387(5) . ?
C37 H37A 0.9600 . ?
C37 H37B 0.9600 . ?
C37 H37C 0.9600 . ?
C29 H29 0.9300 . ?
C29 C28 1.380(5) . ?
C26 H26 0.9300 . ?
C26 C27 1.358(6) . ?
C23 H23A 0.9700 . ?
C23 H23B 0.9700 . ?
C22 H22A 0.9600 . ?
C22 H22B 0.9600 . ?
C22 H22C 0.9600 . ?
C33 H33 0.9300 . ?
C33 C34 1.373(6) . ?
C36 H36 0.9300 . ?
C36 C35 1.386(5) . ?
C14 H14A 0.9700 . ?
C14 H14B 0.9700 . ?
C27 H27 0.9300 . ?
C27 C28 1.397(6) . ?
C35 H35 0.9300 . ?
C35 C34 1.355(6) . ?
C13 H13 0.9300 . ?
C13 C12 1.386(5) . ?
C28 H28 0.9300 . ?
C3 H3 0.9300 . ?
C3 C4 1.394(6) . ?
C34 H34 0.9300 . ?
C10 H10 0.9300 . ?
C10 C11 1.375(6) . ?
C12 H12 0.9300 . ?
C12 C11 1.342(6) . ?
C21 H21A 0.9600 . ?
C21 H21B 0.9600 . ?
C21 H21C 0.9600 . ?
C7 H7 0.9300 . ?
C7 C5 1.373(6) . ?
C4 H4 0.9300 . ?
C4 C5 1.375(7) . ?
C11 H11 0.9300 . ?
C5 H5 0.9300 . ?

loop_
_geom_torsion_atom_site_label_1
_geom_torsion_atom_site_label_2
_geom_torsion_atom_site_label_3
_geom_torsion_atom_site_label_4
_geom_torsion
_geom_torsion_site_symmetry_1
_geom_torsion_site_symmetry_2
_geom_torsion_site_symmetry_3
_geom_torsion_site_symmetry_4
_geom_torsion_publ_flag
Cu2 S2 C24 N3 -135.2(3) . . . . ?
Cu2 S2 C24 N4 48.3(3) . . . . ?
Cu2 N6 C32 C23 4.4(4) . . . . ?
Cu2 N6 C32 C33 -177.0(3) . . . . ?
Cu2 N6 C36 C35 177.6(3) . . . . ?
Cu1 S1 C1 N2 -152.4(3) . . . . ?
Cu1 S1 C1 N1 29.9(3) . . . . ?
Cu1 N5 C9 C6 -2.7(4) . . . . ?
Cu1 N5 C9 C10 178.2(3) . . . . ?
Cu1 N5 C13 C12 -178.6(3) . . . . ?
N3 C30 C29 C28 -176.2(3) . . . . ?
N2 C2 C8 N1 -1.2(4) . . . . ?
N2 C2 C8 C7 179.0(4) . . . . ?
N2 C2 C3 C4 180.0(4) . . . . ?
N4 C25 C30 N3 1.7(3) . . . . ?
N4 C25 C30 C29 -174.9(3) . . . . ?
N4 C25 C26 C27 174.4(4) . . . . ?
N1 C8 C7 C5 -178.8(4) . . . . ?
N5 C9 C6 N1 89.4(4) . . . . ?
N5 C9 C10 C11 0.3(6) . . . . ?
N5 C13 C12 C11 0.5(7) . . . . ?
N6 C32 C23 N4 81.9(4) . . . . ?
N6 C32 C33 C34 -0.7(5) . . . . ?
N6 C36 C35 C34 -0.2(6) . . . . ?
C19 C20 C15 C16 3.5(5) . . . . ?
C19 C20 C15 C14 -176.9(3) . . . . ?
C19 C18 C17 C16 3.3(5) . . . . ?
C31 N3 C30 C25 166.1(3) . . . . ?
C31 N3 C30 C29 -17.6(6) . . . . ?
C31 N3 C24 S2 16.6(5) . . . . ?
C31 N3 C24 N4 -166.2(3) . . . . ?
C31 C19 C20 C15 177.7(3) . . . . ?
C31 C19 C20 C37 -2.0(5) . . . . ?
C31 C19 C18 C17 179.0(3) . . . . ?
C31 C19 C18 C22 -0.9(5) . . . . ?
C20 C19 C31 N3 -55.7(4) . . . . ?
C20 C19 C18 C17 0.6(5) . . . . ?
C20 C19 C18 C22 -179.4(3) . . . . ?
C20 C15 C16 C17 0.3(5) . . . . ?
C20 C15 C16 C21 -178.9(3) . . . . ?
C20 C15 C14 N2 62.0(4) . . . . ?
C25 N4 C24 S2 175.3(3) . . . . ?
C25 N4 C24 N3 -1.8(4) . . . . ?
C25 N4 C23 C32 82.7(4) . . . . ?
C25 C30 C29 C28 -0.5(5) . . . . ?
C25 C26 C27 C28 -0.3(6) . . . . ?
C1 N2 C2 C8 1.7(4) . . . . ?
C1 N2 C2 C3 -178.0(4) . . . . ?
C1 N2 C14 C15 -148.8(3) . . . . ?
C1 N1 C6 C9 -84.6(4) . . . . ?
C1 N1 C8 C2 0.3(4) . . . . ?
C1 N1 C8 C7 -179.9(4) . . . . ?
C30 N3 C31 C19 -45.4(4) . . . . ?
C30 N3 C24 S2 -174.3(2) . . . . ?
C30 N3 C24 N4 2.9(4) . . . . ?
C30 C25 C26 C27 -1.4(5) . . . . ?
C30 C29 C28 C27 -1.3(5) . . . . ?
C18 C19 C31 N3 125.8(3) . . . . ?
C18 C19 C20 C15 -3.9(5) . . . . ?
C18 C19 C20 C37 176.4(3) . . . . ?
C18 C17 C16 C15 -3.7(5) . . . . ?
C18 C17 C16 C21 175.5(3) . . . . ?
C24 N3 C31 C19 122.1(3) . . . . ?
C24 N3 C30 C25 -2.9(4) . . . . ?
C24 N3 C30 C29 173.3(4) . . . . ?
C24 N4 C25 C30 0.0(4) . . . . ?
C24 N4 C25 C26 -176.3(4) . . . . ?
C24 N4 C23 C32 -86.2(4) . . . . ?
C32 N6 C36 C35 -0.9(6) . . . . ?
C32 C33 C34 C35 -0.4(6) . . . . ?
C2 N2 C1 S1 -179.6(3) . . . . ?
C2 N2 C1 N1 -1.5(4) . . . . ?
C2 N2 C14 C15 40.6(5) . . . . ?
C2 C8 C7 C5 0.9(6) . . . . ?
C2 C3 C4 C5 0.8(7) . . . . ?
C9 N5 C13 C12 -0.9(6) . . . . ?
C9 C10 C11 C12 -0.7(7) . . . . ?
C16 C15 C14 N2 -118.4(3) . . . . ?
C6 N1 C1 S1 -7.4(5) . . . . ?
C6 N1 C1 N2 174.6(3) . . . . ?
C6 N1 C8 C2 -173.8(3) . . . . ?
C6 N1 C8 C7 6.0(6) . . . . ?
C6 C9 C10 C11 -178.7(4) . . . . ?
C8 N1 C1 S1 178.8(3) . . . . ?
C8 N1 C1 N2 0.7(4) . . . . ?
C8 N1 C6 C9 88.5(4) . . . . ?
C8 C2 C3 C4 0.3(6) . . . . ?
C8 C7 C5 C4 0.2(7) . . . . ?
C37 C20 C15 C16 -176.8(3) . . . . ?
C37 C20 C15 C14 2.8(5) . . . . ?
C26 C25 C30 N3 178.5(3) . . . . ?
C26 C25 C30 C29 1.9(5) . . . . ?
C26 C27 C28 C29 1.7(6) . . . . ?
C23 N4 C25 C30 -170.3(3) . . . . ?
C23 N4 C25 C26 13.4(6) . . . . ?
C23 N4 C24 S2 -14.5(5) . . . . ?
C23 N4 C24 N3 168.4(3) . . . . ?
C23 C32 C33 C34 177.8(4) . . . . ?
C22 C18 C17 C16 -176.7(3) . . . . ?
C33 C32 C23 N4 -96.6(4) . . . . ?
C36 N6 C32 C23 -177.2(3) . . . . ?
C36 N6 C32 C33 1.3(5) . . . . ?
C36 C35 C34 C33 0.9(6) . . . . ?
C14 N2 C1 S1 8.4(5) . . . . ?
C14 N2 C1 N1 -173.5(3) . . . . ?
C14 N2 C2 C8 173.2(3) . . . . ?
C14 N2 C2 C3 -6.5(6) . . . . ?
C14 C15 C16 C17 -179.4(3) . . . . ?
C14 C15 C16 C21 1.5(5) . . . . ?
C13 N5 C9 C6 179.6(3) . . . . ?
C13 N5 C9 C10 0.5(5) . . . . ?
C13 C12 C11 C10 0.4(7) . . . . ?
C3 C2 C8 N1 178.6(3) . . . . ?
C3 C2 C8 C7 -1.2(6) . . . . ?
C3 C4 C5 C7 -1.1(8) . . . . ?
C10 C9 C6 N1 -91.5(4) . . . . ?

loop_
_smtbx_masks_void_nr
_smtbx_masks_void_average_x
_smtbx_masks_void_average_y
_smtbx_masks_void_average_z
_smtbx_masks_void_volume
_smtbx_masks_void_count_electrons
_smtbx_masks_void_content
1 -0.908 -0.065 0.000 538.4 155.1 ?
